data_9016013
loop_
_publ_author_name
'Vanpeteghem, C. B.'
'Angel, R. J.'
'Zhao, J.'
'Ross, N. L.'
'Redhammer, G. J.'
'Seifert, F.'

_publ_section_title
;
 The effect of oxygen vacancies and aluminium substitution on the
 high-pressure properties of brownmillerite-structured Ca2Fe2-xAlxO5
 Note: x = 0.0
 Note: P = 0.0001 GPa
;
_journal_name_full 'Physics and Chemistry of Minerals'
_journal_page_first 493
_journal_page_last 504
_journal_paper_doi 10.1007/s00269-008-0244-4
_journal_volume 35
_journal_year 2008
_chemical_compound_source Synthetic
_chemical_formula_sum 'Ca2 Fe2 O5'
_chemical_name_mineral Brownmillerite
_space_group_IT_number 62
_symmetry_space_group_name_Hall '-P 2ac 2n'
_symmetry_space_group_name_H-M 'P n m a'
_cell_angle_alpha 90
_cell_angle_beta 90
_cell_angle_gamma 90
_cell_length_a 5.4271
_cell_length_b 14.7619
_cell_length_c 5.5978
_cell_formula_units_Z 4
_cell_volume 448.464
_database_code_amcsd 0017759
_exptl_crystal_density_diffrn 4.026
_cod_database_code 9016013

loop_
_space_group_symop_operation_xyz
x,y,z
x,1/2-y,z
-x,1/2+y,-z
1/2-x,1/2+y,1/2+z
1/2+x,1/2-y,1/2-z
1/2+x,y,1/2-z
1/2-x,-y,1/2+z
-x,-y,-z

loop_
_atom_site_label
_atom_site_fract_x
_atom_site_fract_y
_atom_site_fract_z
_atom_site_U_iso_or_equiv
Ca 0.48100 0.10810 0.02260 0.00925
FeM 0.00000 0.00000 0.00000 0.00456
FeT 0.94510 0.25000 0.93350 0.00557
O1 0.26330 0.98210 0.23680 0.00595
O2 0.02270 0.14060 0.07310 0.01115
O3 0.60010 0.25000 0.87370 0.00671

loop_
_cod_related_entry_id
_cod_related_entry_database
_cod_related_entry_code
1 AMCSD 0017759
